data_7053120
loop_
_publ_author_name
'Nath, Jayanta K.'
'Baruah, Jubaraj B.'

_publ_section_title
;
 Water assisted anion chains and anion dependent fluorescence emission in
 salts of N,N&#x2032;-bis(3-imidazol-1-ylpropyl)naphthalenediimide
;
_journal_issue 5
_journal_name_full 'New Journal of Chemistry'
_journal_page_first 1509
_journal_paper_doi 10.1039/c3nj00034f
_journal_volume 37
_journal_year 2013
_chemical_formula_sum 'C26 H27 N6 O9 P'
_chemical_formula_weight 598.51
_chemical_name_systematic
;
?
;
_space_group_IT_number 2
_symmetry_cell_setting triclinic
_symmetry_space_group_name_Hall '-P 1'
_symmetry_space_group_name_H-M 'P -1'
_atom_sites_solution_hydrogens geom
_atom_sites_solution_primary direct
_atom_sites_solution_secondary difmap
_audit_creation_method SHELXL-97
_cell_angle_alpha 100.062(6)
_cell_angle_beta 98.722(5)
_cell_angle_gamma 106.368(5)
_cell_formula_units_Z 2
_cell_length_a 7.5861(4)
_cell_length_b 10.2212(6)
_cell_length_c 18.4816(14)
_cell_measurement_temperature 298(2)
_cell_volume 1322.86(16)
_computing_structure_refinement 'SHELXL-97 (Sheldrick, 1997)'
_computing_structure_solution 'SHELXS-97 (Sheldrick, 1990)'
_diffrn_ambient_temperature 298(2)
_diffrn_measured_fraction_theta_full 0.998
_diffrn_measured_fraction_theta_max 0.998
_diffrn_radiation_monochromator graphite
_diffrn_radiation_source 'fine-focus sealed tube'
_diffrn_radiation_type MoK\a
_diffrn_radiation_wavelength 0.71073
_diffrn_reflns_av_R_equivalents 0.0221
_diffrn_reflns_av_sigmaI/netI 0.0455
_diffrn_reflns_limit_h_max 9
_diffrn_reflns_limit_h_min -9
_diffrn_reflns_limit_k_max 8
_diffrn_reflns_limit_k_min -12
_diffrn_reflns_limit_l_max 22
_diffrn_reflns_limit_l_min -22
_diffrn_reflns_number 8589
_diffrn_reflns_theta_full 25.25
_diffrn_reflns_theta_max 25.25
_diffrn_reflns_theta_min 2.98
_exptl_absorpt_coefficient_mu 0.172
_exptl_absorpt_correction_type none
_exptl_crystal_colour red
_exptl_crystal_density_diffrn 1.503
_exptl_crystal_density_method 'not measured'
_exptl_crystal_description rod
_exptl_crystal_F_000 624
_exptl_crystal_size_max 0.31
_exptl_crystal_size_mid 0.24
_exptl_crystal_size_min 0.19
_refine_diff_density_max 0.345
_refine_diff_density_min -0.401
_refine_diff_density_rms 0.053
_refine_ls_extinction_method none
_refine_ls_goodness_of_fit_ref 1.000
_refine_ls_hydrogen_treatment mixed
_refine_ls_matrix_type full
_refine_ls_number_parameters 387
_refine_ls_number_reflns 4778
_refine_ls_number_restraints 10
_refine_ls_restrained_S_all 1.019
_refine_ls_R_factor_all 0.0807
_refine_ls_R_factor_gt 0.0572
_refine_ls_shift/su_max 0.000
_refine_ls_shift/su_mean 0.000
_refine_ls_structure_factor_coef Fsqd
_refine_ls_weighting_details 'calc w=1/[\s^2^(Fo^2^)+(0.0640P)^2^+1.1061P] where P=(Fo^2^+2Fc^2^)/3'
_refine_ls_weighting_scheme calc
_refine_ls_wR_factor_gt 0.1385
_refine_ls_wR_factor_ref 0.1555
_reflns_number_gt 3450
_reflns_number_total 4778
_reflns_threshold_expression >2sigma(I)
_cod_data_source_file c3nj00034f.txt
_cod_data_source_block exp_282
_cod_depositor_comments
;
The following automatic conversions were performed:

'_symmetry_cell_setting' value 'Triclinic' changed to 'triclinic'
according to /home/saulius/struct/CIF-dictionaries/cif_core.dic
dictionary named 'cif_core.dic' version 2.4.2 from 2011-04-26.

Automatic conversion script
Id: cif_fix_values 1891 2012-01-12 08:04:46Z andrius 
;
_cod_original_cell_volume 1322.86(14)
_cod_original_sg_symbol_H-M P-1
_cod_database_code 7053120

loop_
_symmetry_equiv_pos_as_xyz
'x, y, z'
'-x, -y, -z'

loop_
_atom_site_label
_atom_site_type_symbol
_atom_site_fract_x
_atom_site_fract_y
_atom_site_fract_z
_atom_site_U_iso_or_equiv
_atom_site_adp_type
_atom_site_occupancy
_atom_site_symmetry_multiplicity
_atom_site_calc_flag
_atom_site_refinement_flags
C1 C 0.1753(5) 1.0927(4) 0.6922(2) 0.0555(9) Uani 1 1 d .
H1 H 0.2762 1.1234 0.6696 0.067 Uiso 1 1 calc R
C2 C -0.0825(5) 1.0697(4) 0.7288(2) 0.0572(9) Uani 1 1 d .
H2 H -0.1955 1.0824 0.7365 0.069 Uiso 1 1 calc R
C3 C -0.0078(5) 0.9765(4) 0.7543(2) 0.0572(9) Uani 1 1 d .
H3 H -0.0590 0.9139 0.7823 0.069 Uiso 1 1 calc R
C4 C 0.2847(5) 0.9095(4) 0.7385(2) 0.0550(9) Uani 1 1 d .
H4A H 0.4030 0.9590 0.7273 0.066 Uiso 1 1 calc R
H4B H 0.2312 0.8212 0.7015 0.066 Uiso 1 1 calc R
C5 C 0.3231(5) 0.8798(4) 0.8151(2) 0.0515(9) Uani 1 1 d .
H5B H 0.2088 0.8198 0.8246 0.062 Uiso 1 1 calc R
H5A H 0.3657 0.9666 0.8533 0.062 Uiso 1 1 calc R
C6 C 0.4737(5) 0.8077(4) 0.8186(2) 0.0576(10) Uani 1 1 d .
H6B H 0.4576 0.7478 0.7695 0.069 Uiso 1 1 calc R
H6A H 0.5961 0.8785 0.8294 0.069 Uiso 1 1 calc R
C7 C 0.5870(5) 0.7825(3) 0.9461(2) 0.0485(8) Uani 1 1 d .
C8 C 0.5995(4) 0.6886(3) 0.99857(18) 0.0400(7) Uani 1 1 d .
C9 C 0.4909(4) 0.5452(3) 0.97526(17) 0.0362(7) Uani 1 1 d .
C10 C 0.3667(4) 0.4906(3) 0.90502(17) 0.0388(7) Uani 1 1 d .
C11 C 0.3478(5) 0.5846(4) 0.8533(2) 0.0478(8) Uani 1 1 d .
C12 C 0.2645(4) 0.3501(3) 0.88370(19) 0.0455(8) Uani 1 1 d .
H12 H 0.1825 0.3144 0.8370 0.055 Uiso 1 1 calc R
C13 C 0.2826(4) 0.2608(3) 0.93164(19) 0.0463(8) Uani 1 1 d .
H13 H 0.2141 0.1660 0.9161 0.056 Uiso 1 1 calc R
C14 C 0.3781(5) 0.5203(4) 0.59003(19) 0.0533(9) Uani 1 1 d .
H14 H 0.2728 0.4437 0.5858 0.064 Uiso 1 1 calc R
C15 C 0.5548(5) 0.7291(4) 0.5960(2) 0.0620(10) Uani 1 1 d .
H15 H 0.5932 0.8242 0.5966 0.074 Uiso 1 1 calc R
C16 C 0.6671(5) 0.6497(4) 0.6031(2) 0.0664(11) Uani 1 1 d .
H16 H 0.7972 0.6790 0.6094 0.080 Uiso 1 1 calc R
C17 C 0.6130(6) 0.3951(4) 0.6068(2) 0.0671(11) Uani 1 1 d .
H17A H 0.6898 0.3805 0.5706 0.081 Uiso 1 1 calc R
H17B H 0.5028 0.3127 0.5956 0.081 Uiso 1 1 calc R
C18 C 0.7241(6) 0.4134(4) 0.68551(18) 0.0595(10) Uani 1 1 d .
H18B H 0.7575 0.3294 0.6887 0.071 Uiso 1 1 calc R
H18A H 0.8398 0.4909 0.6949 0.071 Uiso 1 1 calc R
C19 C 0.6162(5) 0.4411(4) 0.74480(17) 0.0485(8) Uani 1 1 d .
H19A H 0.5826 0.5251 0.7418 0.058 Uiso 1 1 calc R
H19B H 0.5009 0.3635 0.7358 0.058 Uiso 1 1 calc R
C20 C 0.7102(4) 0.3385(3) 0.84864(17) 0.0405(7) Uani 1 1 d .
C21 C 0.8247(4) 0.3575(3) 0.92488(16) 0.0341(6) Uani 1 1 d .
C22 C 0.9460(4) 0.4915(3) 0.96369(15) 0.0313(6) Uani 1 1 d .
C23 C 0.9611(4) 0.6091(3) 0.93212(16) 0.0334(6) Uani 1 1 d .
C24 C 0.8464(4) 0.5927(3) 0.85687(17) 0.0385(7) Uani 1 1 d .
C25 C 1.0806(4) 0.7394(3) 0.97165(17) 0.0393(7) Uani 1 1 d .
H25 H 1.0900 0.8167 0.9506 0.047 Uiso 1 1 calc R
C26 C 1.1878(4) 0.7557(3) 1.04335(17) 0.0393(7) Uani 1 1 d .
H26 H 1.2679 0.8438 1.0696 0.047 Uiso 1 1 calc R
H4C H 0.271(4) 0.669(4) 0.577(2) 0.090(14) Uiso 1 1 d D
N1 N 0.0339(4) 1.1419(3) 0.68996(17) 0.0586(8) Uani 1 1 d D
H1A H 0.0176 1.2068 0.6683 0.070 Uiso 1 1 calc RD
N2 N 0.1570(4) 0.9925(3) 0.73095(16) 0.0482(7) Uani 1 1 d .
N3 N 0.4705(4) 0.7220(3) 0.87570(16) 0.0480(7) Uani 1 1 d .
N4 N 0.3754(4) 0.6464(3) 0.58783(16) 0.0537(7) Uani 1 1 d D
N5 N 0.5541(4) 0.5179(3) 0.59929(15) 0.0494(7) Uani 1 1 d .
N6 N 0.7275(3) 0.4589(3) 0.82062(13) 0.0398(6) Uani 1 1 d .
O1 O 0.2353(4) 0.5446(3) 0.79400(15) 0.0703(8) Uani 1 1 d .
O2 O 0.6777(4) 0.9059(3) 0.96337(17) 0.0726(8) Uani 1 1 d .
O3 O 0.6058(3) 0.2259(2) 0.81301(13) 0.0570(6) Uani 1 1 d .
O4 O 0.8520(3) 0.6907(2) 0.82754(13) 0.0540(6) Uani 1 1 d .
O5 O 1.1447(3) 0.1723(3) 0.50260(19) 0.0714(8) Uani 1 1 d .
H5 H 1.1350 0.0907 0.5034 0.107 Uiso 1 1 calc R
O6 O 0.8014(3) 0.0604(2) 0.49704(15) 0.0613(7) Uani 1 1 d .
O7 O 0.9189(3) 0.2803(3) 0.44897(15) 0.0680(8) Uani 1 1 d .
O8 O 0.9818(4) 0.2890(3) 0.58544(14) 0.0651(7) Uani 1 1 d .
O9 O 0.4581(4) 0.9414(3) 0.39610(15) 0.0681(7) Uani 1 1 d GD
H9A H 0.3760 0.9335 0.4249 0.102 Uiso 1 1 d GD
H9B H 0.5786 0.9984 0.4287 0.102 Uiso 1 1 d GD
P1 P 0.95199(11) 0.19589(9) 0.50462(5) 0.0465(3) Uani 1 1 d .

loop_
_atom_site_aniso_label
_atom_site_aniso_U_11
_atom_site_aniso_U_22
_atom_site_aniso_U_33
_atom_site_aniso_U_23
_atom_site_aniso_U_13
_atom_site_aniso_U_12
C1 0.061(2) 0.061(2) 0.046(2) 0.0208(18) 0.0095(18) 0.0200(18)
C2 0.052(2) 0.058(2) 0.061(2) 0.0159(19) 0.0027(18) 0.0194(17)
C3 0.052(2) 0.057(2) 0.065(2) 0.0242(19) 0.0124(19) 0.0149(17)
C4 0.062(2) 0.066(2) 0.046(2) 0.0144(18) 0.0107(17) 0.0322(18)
C5 0.057(2) 0.057(2) 0.052(2) 0.0201(17) 0.0161(17) 0.0283(17)
C6 0.064(2) 0.065(2) 0.064(2) 0.033(2) 0.0247(19) 0.0359(19)
C7 0.0478(19) 0.044(2) 0.064(2) 0.0187(17) 0.0191(18) 0.0222(16)
C8 0.0361(16) 0.0405(17) 0.049(2) 0.0113(14) 0.0142(15) 0.0175(13)
C9 0.0313(15) 0.0378(17) 0.0442(18) 0.0089(13) 0.0126(13) 0.0164(13)
C10 0.0351(16) 0.0455(18) 0.0399(18) 0.0081(14) 0.0101(14) 0.0189(13)
C11 0.0485(19) 0.058(2) 0.046(2) 0.0143(17) 0.0119(17) 0.0297(17)
C12 0.0396(17) 0.0492(19) 0.0442(19) 0.0012(15) 0.0047(15) 0.0165(14)
C13 0.0417(18) 0.0357(17) 0.056(2) 0.0025(15) 0.0073(16) 0.0095(14)
C14 0.055(2) 0.058(2) 0.045(2) 0.0175(17) 0.0027(17) 0.0164(17)
C15 0.068(2) 0.053(2) 0.068(3) 0.0253(19) 0.011(2) 0.0184(19)
C16 0.049(2) 0.086(3) 0.067(3) 0.035(2) 0.0113(19) 0.015(2)
C17 0.103(3) 0.077(3) 0.035(2) 0.0070(18) 0.001(2) 0.059(2)
C18 0.085(3) 0.076(3) 0.0344(19) 0.0146(18) 0.0105(18) 0.054(2)
C19 0.053(2) 0.058(2) 0.0331(18) 0.0115(15) -0.0016(15) 0.0204(16)
C20 0.0405(17) 0.0453(18) 0.0354(17) 0.0077(15) 0.0097(14) 0.0135(14)
C21 0.0352(15) 0.0364(16) 0.0322(16) 0.0080(13) 0.0102(13) 0.0122(12)
C22 0.0316(15) 0.0362(15) 0.0298(15) 0.0092(12) 0.0117(12) 0.0128(12)
C23 0.0356(15) 0.0387(16) 0.0305(16) 0.0116(13) 0.0126(13) 0.0138(12)
C24 0.0393(16) 0.0466(18) 0.0358(17) 0.0142(15) 0.0130(14) 0.0180(14)
C25 0.0440(17) 0.0348(16) 0.0444(19) 0.0183(14) 0.0149(15) 0.0124(13)
C26 0.0412(17) 0.0324(16) 0.0401(18) 0.0067(13) 0.0080(14) 0.0065(13)
N1 0.070(2) 0.0543(18) 0.0534(19) 0.0206(15) 0.0017(16) 0.0242(16)
N2 0.0506(16) 0.0519(17) 0.0452(16) 0.0165(14) 0.0066(13) 0.0198(13)
N3 0.0492(16) 0.0550(17) 0.0518(18) 0.0240(14) 0.0143(14) 0.0260(14)
N4 0.059(2) 0.067(2) 0.0433(17) 0.0177(15) 0.0090(15) 0.0305(16)
N5 0.0595(18) 0.0584(18) 0.0361(15) 0.0137(13) 0.0062(13) 0.0279(15)
N6 0.0437(14) 0.0470(15) 0.0286(14) 0.0088(11) 0.0037(11) 0.0162(12)
O1 0.0835(19) 0.0756(18) 0.0505(16) 0.0152(14) -0.0066(15) 0.0334(15)
O2 0.0820(19) 0.0425(15) 0.089(2) 0.0256(14) 0.0099(16) 0.0114(13)
O3 0.0638(15) 0.0467(14) 0.0449(14) 0.0027(11) -0.0036(12) 0.0060(12)
O4 0.0657(15) 0.0530(14) 0.0491(14) 0.0259(12) 0.0055(12) 0.0229(12)
O5 0.0434(14) 0.0606(16) 0.124(3) 0.0376(17) 0.0295(15) 0.0226(12)
O6 0.0375(12) 0.0616(15) 0.084(2) 0.0162(14) 0.0066(12) 0.0179(11)
O7 0.0640(16) 0.0889(19) 0.0681(18) 0.0400(16) 0.0115(14) 0.0387(15)
O8 0.0806(18) 0.0591(16) 0.0571(17) 0.0152(13) 0.0135(14) 0.0241(13)
O9 0.0528(15) 0.0850(19) 0.0595(17) 0.0129(15) 0.0060(13) 0.0163(14)
P1 0.0385(5) 0.0525(5) 0.0545(6) 0.0186(4) 0.0077(4) 0.0209(4)

loop_
_atom_type_symbol
_atom_type_description
_atom_type_scat_dispersion_real
_atom_type_scat_dispersion_imag
_atom_type_scat_source
C C 0.0033 0.0016 'International Tables Vol C Tables 4.2.6.8 and 6.1.1.4'
H H 0.0000 0.0000 'International Tables Vol C Tables 4.2.6.8 and 6.1.1.4'
N N 0.0061 0.0033 'International Tables Vol C Tables 4.2.6.8 and 6.1.1.4'
O O 0.0106 0.0060 'International Tables Vol C Tables 4.2.6.8 and 6.1.1.4'
P P 0.1023 0.0942 'International Tables Vol C Tables 4.2.6.8 and 6.1.1.4'

loop_
_geom_angle_atom_site_label_1
_geom_angle_atom_site_label_2
_geom_angle_atom_site_label_3
_geom_angle
_geom_angle_site_symmetry_1
_geom_angle_site_symmetry_3
N1 C1 N2 111.5(3) . .
C3 C2 N1 109.1(3) . .
C2 C3 N2 106.5(3) . .
N2 C4 C5 113.9(3) . .
C4 C5 C6 108.9(3) . .
N3 C6 C5 114.1(3) . .
O2 C7 N3 121.2(3) . .
O2 C7 C8 121.7(3) . .
N3 C7 C8 117.1(3) . .
C13 C8 C9 120.0(3) 2_667 .
C13 C8 C7 120.7(3) 2_667 .
C9 C8 C7 119.3(3) . .
C10 C9 C8 121.5(3) . .
C10 C9 C9 119.6(3) . 2_667
C8 C9 C9 118.9(4) . 2_667
C12 C10 C9 120.0(3) . .
C12 C10 C11 120.3(3) . .
C9 C10 C11 119.7(3) . .
O1 C11 N3 121.0(3) . .
O1 C11 C10 122.3(3) . .
N3 C11 C10 116.7(3) . .
C10 C12 C13 120.7(3) . .
C8 C13 C12 120.8(3) 2_667 .
N4 C14 N5 109.6(3) . .
C16 C15 N4 107.9(3) . .
C15 C16 N5 106.9(3) . .
N5 C17 C18 111.5(3) . .
C19 C18 C17 112.4(3) . .
N6 C19 C18 111.3(3) . .
O3 C20 N6 121.3(3) . .
O3 C20 C21 122.1(3) . .
N6 C20 C21 116.6(3) . .
C26 C21 C22 120.5(3) 2_767 .
C26 C21 C20 119.8(3) 2_767 .
C22 C21 C20 119.7(3) . .
C21 C22 C23 121.4(3) . .
C21 C22 C22 119.2(3) . 2_767
C23 C22 C22 119.4(3) . 2_767
C25 C23 C22 120.2(3) . .
C25 C23 C24 120.1(3) . .
C22 C23 C24 119.7(3) . .
O4 C24 N6 120.5(3) . .
O4 C24 C23 122.4(3) . .
N6 C24 C23 117.1(2) . .
C23 C25 C26 120.3(3) . .
C21 C26 C25 120.5(3) 2_767 .
C1 N1 C2 106.1(3) . .
C1 N2 C3 106.8(3) . .
C1 N2 C4 124.5(3) . .
C3 N2 C4 128.4(3) . .
C7 N3 C11 125.2(3) . .
C7 N3 C6 118.5(3) . .
C11 N3 C6 116.3(3) . .
C14 N4 C15 108.1(3) . .
C14 N5 C16 107.6(3) . .
C14 N5 C17 125.3(3) . .
C16 N5 C17 127.1(3) . .
C24 N6 C20 125.5(2) . .
C24 N6 C19 117.4(2) . .
C20 N6 C19 117.0(3) . .
O7 P1 O6 116.56(16) . .
O7 P1 O5 108.15(15) . .
O6 P1 O5 110.92(13) . .
O7 P1 O8 107.94(15) . .
O6 P1 O8 108.45(15) . .
O5 P1 O8 104.06(17) . .

loop_
_geom_bond_atom_site_label_1
_geom_bond_atom_site_label_2
_geom_bond_distance
_geom_bond_site_symmetry_2
C1 N1 1.306(4) .
C1 N2 1.337(4) .
C2 C3 1.354(5) .
C2 N1 1.359(5) .
C3 N2 1.360(4) .
C4 N2 1.462(4) .
C4 C5 1.504(5) .
C5 C6 1.524(4) .
C6 N3 1.484(4) .
C7 O2 1.212(4) .
C7 N3 1.385(4) .
C7 C8 1.489(4) .
C8 C13 1.374(4) 2_667
C8 C9 1.416(4) .
C9 C10 1.401(4) .
C9 C9 1.427(6) 2_667
C10 C12 1.379(4) .
C10 C11 1.488(4) .
C11 O1 1.208(4) .
C11 N3 1.398(4) .
C12 C13 1.398(5) .
C13 C8 1.374(4) 2_667
C14 N4 1.302(4) .
C14 N5 1.328(4) .
C15 C16 1.340(5) .
C15 N4 1.354(5) .
C16 N5 1.360(5) .
C17 N5 1.467(4) .
C17 C18 1.519(5) .
C18 C19 1.498(5) .
C19 N6 1.475(4) .
C20 O3 1.203(4) .
C20 N6 1.397(4) .
C20 C21 1.489(4) .
C21 C26 1.373(4) 2_767
C21 C22 1.409(4) .
C22 C23 1.409(4) .
C22 C22 1.417(5) 2_767
C23 C25 1.381(4) .
C23 C24 1.480(4) .
C24 O4 1.213(3) .
C24 N6 1.391(4) .
C25 C26 1.402(4) .
C26 C21 1.373(4) 2_767
O5 P1 1.552(2) .
O6 P1 1.495(2) .
O7 P1 1.490(2) .
O8 P1 1.571(3) .
